data_9007972
loop_
_publ_author_name
'Liao, W.'
'Liu, X.'
'Dronskowski, R.'

_publ_section_title
;
 Europium(II) bromide iodide
;
_journal_name_full 'Acta Crystallographica, Section E'
_journal_page_first i69
_journal_page_last i71
_journal_paper_doi 10.1107/S160053680401075X
_journal_volume 60
_journal_year 2004
_chemical_formula_structural EuIBr
_chemical_formula_sum 'Br Eu I'
_space_group_IT_number 62
_symmetry_space_group_name_Hall '-P 2ac 2n'
_symmetry_space_group_name_H-M 'P n m a'
_cell_angle_alpha 90
_cell_angle_beta 90
_cell_angle_gamma 90
_cell_length_a 8.3723
_cell_length_b 4.7404
_cell_length_c 9.799
_cell_formula_units_Z 4
_cell_volume 388.903
_database_code_amcsd 0010430
_exptl_crystal_density_diffrn 6.128
_cod_original_formula_sum 'Eu I Br'
_cod_database_code 9007972
_amcsd_formula_title EuIBr

loop_
_space_group_symop_operation_xyz
x,y,z
x,1/2-y,z
-x,1/2+y,-z
1/2-x,1/2+y,1/2+z
1/2+x,1/2-y,1/2-z
1/2+x,y,1/2-z
1/2-x,-y,1/2+z
-x,-y,-z

loop_
_atom_site_aniso_label
_atom_site_aniso_U_11
_atom_site_aniso_U_22
_atom_site_aniso_U_33
_atom_site_aniso_U_12
_atom_site_aniso_U_13
_atom_site_aniso_U_23
Eu 0.02400 0.02190 0.02670 0.00000 0.00280 0.00000
I 0.02470 0.02380 0.02450 0.00000 -0.00050 0.00000
Br 0.02850 0.03150 0.03370 0.00000 0.00140 0.00000

loop_
_atom_site_label
_atom_site_fract_x
_atom_site_fract_y
_atom_site_fract_z
_atom_site_U_iso_or_equiv
Eu 0.72653 0.75000 0.37198 0.02420
I 0.02693 0.25000 0.33271 0.02430
Br 0.64420 0.25000 0.56420 0.03120

loop_
_cod_related_entry_id
_cod_related_entry_database
_cod_related_entry_code
1 AMCSD 0010430
